data_4076175
loop_
_publ_author_name
'Pigge, F. Christopher'
'Coniglio, John J.'
'Rath, Nigam P.'

_publ_section_title
;
 Influence of Halide Ion and Lewis Acid in the Demetalation of a
 Spirolactam Cyclohexadienyl Ruthenium Complex
;
_journal_issue 22
_journal_name_full Organometallics
_journal_page_first 5424
_journal_paper_doi 10.1021/om050701a
_journal_volume 24
_journal_year 2005
_chemical_formula_sum 'C19 H23 N O3 Ru'
_chemical_formula_weight 414.45
_chemical_name_systematic
; 
 ? 
;
_space_group_IT_number 14
_symmetry_cell_setting monoclinic
_symmetry_space_group_name_Hall '-P 2ybc'
_symmetry_space_group_name_H-M 'P 1 21/c 1'
_atom_sites_solution_hydrogens geom
_atom_sites_solution_primary direct
_atom_sites_solution_secondary difmap
_audit_creation_method SHELXL-97
_cell_angle_alpha 90.00
_cell_angle_beta 112.3670(10)
_cell_angle_gamma 90.00
_cell_formula_units_Z 4
_cell_length_a 12.8409(2)
_cell_length_b 12.3144(2)
_cell_length_c 11.4854(2)
_cell_measurement_reflns_used 7291
_cell_measurement_temperature 170(2)
_cell_measurement_theta_max 28.30
_cell_measurement_theta_min 2.53
_cell_volume 1679.52(5)
_computing_cell_refinement 'Bruker SMART'
_computing_data_collection 'Bruker SMART'
_computing_data_reduction 'Bruker SAINT'
_computing_molecular_graphics 'Bruker-SHELXTL (Sheldrick, 2003)'
_computing_publication_material 'Bruker-SHELXTL (Sheldrick, 2003)'
_computing_structure_refinement 'Bruker-SHELXTL (Sheldrick, 2003)'
_computing_structure_solution 'Bruker-SHELXTL (Sheldrick, 2003)'
_diffrn_ambient_temperature 170(2)
_diffrn_measured_fraction_theta_full 0.998
_diffrn_measured_fraction_theta_max 0.998
_diffrn_measurement_device_type 'CCD area detector'
_diffrn_measurement_method 'phi and omega scans'
_diffrn_radiation_monochromator graphite
_diffrn_radiation_source 'normal-focus sealed tube'
_diffrn_radiation_type MoK\a
_diffrn_radiation_wavelength 0.71073
_diffrn_reflns_av_R_equivalents 0.0315
_diffrn_reflns_av_sigmaI/netI 0.0236
_diffrn_reflns_limit_h_max 16
_diffrn_reflns_limit_h_min -16
_diffrn_reflns_limit_k_max 16
_diffrn_reflns_limit_k_min -16
_diffrn_reflns_limit_l_max 15
_diffrn_reflns_limit_l_min -15
_diffrn_reflns_number 22871
_diffrn_reflns_theta_full 28.00
_diffrn_reflns_theta_max 28.00
_diffrn_reflns_theta_min 2.53
_exptl_absorpt_coefficient_mu 0.950
_exptl_absorpt_correction_T_max 0.8476
_exptl_absorpt_correction_T_min 0.8254
_exptl_absorpt_correction_type multi-scan
_exptl_crystal_colour light
_exptl_crystal_density_diffrn 1.639
_exptl_crystal_density_meas ?
_exptl_crystal_density_method 'not measured'
_exptl_crystal_description rectangular
_exptl_crystal_F_000 848
_exptl_crystal_size_max 0.21
_exptl_crystal_size_mid 0.20
_exptl_crystal_size_min 0.18
_refine_diff_density_max 0.600
_refine_diff_density_min -0.974
_refine_diff_density_rms 0.084
_refine_ls_extinction_method none
_refine_ls_goodness_of_fit_ref 1.048
_refine_ls_hydrogen_treatment mixed
_refine_ls_matrix_type full
_refine_ls_number_parameters 309
_refine_ls_number_reflns 4046
_refine_ls_number_restraints 0
_refine_ls_restrained_S_all 1.048
_refine_ls_R_factor_all 0.0402
_refine_ls_R_factor_gt 0.0272
_refine_ls_shift/su_max 0.001
_refine_ls_shift/su_mean 0.000
_refine_ls_structure_factor_coef Fsqd
_refine_ls_weighting_details 'calc w=1/[\s^2^(Fo^2^)+(0.0298P)^2^+1.4825P] where P=(Fo^2^+2Fc^2^)/3'
_refine_ls_weighting_scheme calc
_refine_ls_wR_factor_gt 0.0607
_refine_ls_wR_factor_ref 0.0676
_reflns_number_gt 3283
_reflns_number_total 4046
_reflns_threshold_expression >2sigma(I)
_cod_data_source_file om050701asi20050813_040852.cif
_cod_data_source_block p5105_(cmpd6)
_cod_depositor_comments
;
The following automatic conversions were performed:

'_symmetry_cell_setting' value 'Monoclinic' changed to 'monoclinic'
according to /home/saulius/struct/CIF-dictionaries/cif_core.dic
dictionary named 'cif_core.dic' version 2.4.1 from 2010-06-29.

Automatic conversion script
Id: cif_fix_values 1715 2011-07-08 13:25:40Z adriana 

The following automatic conversions were performed:

'_exptl_crystal_density_meas' value 'no' was changed to '?' - the
value is perceived as not measured.

Automatic conversion script
Id: cif_fix_values 3008 2015-01-20 13:52:24Z robertas 
;
_cod_original_sg_symbol_H-M P2~1~/c
_cod_database_code 4076175

loop_
_symmetry_equiv_pos_as_xyz
'x, y, z'
'-x, y+1/2, -z+1/2'
'-x, -y, -z'
'x, -y-1/2, z-1/2'

loop_
_atom_site_label
_atom_site_type_symbol
_atom_site_fract_x
_atom_site_fract_y
_atom_site_fract_z
_atom_site_U_iso_or_equiv
_atom_site_adp_type
_atom_site_occupancy
_atom_site_symmetry_multiplicity
_atom_site_calc_flag
Ru1 Ru 0.218136(15) 1.009092(14) 0.825075(15) 0.02203(7) Uani 1 1 d
O1 O 0.08495(16) 1.19671(14) 0.91074(17) 0.0359(4) Uani 1 1 d
O2 O 0.48505(16) 0.81753(15) 1.37578(15) 0.0357(4) Uani 1 1 d
O3 O 0.20598(17) 1.04594(15) 1.20677(16) 0.0370(4) Uani 1 1 d
N1 N 0.45380(17) 0.79532(15) 1.16815(17) 0.0260(4) Uani 1 1 d
C1 C 0.3087(2) 0.92391(18) 1.0646(2) 0.0233(5) Uani 1 1 d
C2 C 0.1890(2) 0.91139(18) 0.9696(2) 0.0240(5) Uani 1 1 d
H2A H 0.159(2) 0.841(2) 0.956(2) 0.028(7) Uiso 1 1 d
C3 C 0.1107(2) 0.99818(19) 0.9327(2) 0.0252(5) Uani 1 1 d
H3A H 0.038(2) 0.9851(18) 0.898(2) 0.022(6) Uiso 1 1 d
C4 C 0.1523(2) 1.10583(19) 0.9418(2) 0.0268(5) Uani 1 1 d
C5 C 0.2701(2) 1.12017(19) 0.9834(2) 0.0253(5) Uani 1 1 d
H5A H 0.298(2) 1.190(2) 0.978(2) 0.023(6) Uiso 1 1 d
C6 C 0.3416(2) 1.02822(19) 1.0164(2) 0.0243(5) Uani 1 1 d
H6A H 0.420(2) 1.037(2) 1.033(2) 0.021(6) Uiso 1 1 d
C7 C 0.3375(2) 0.91839(18) 1.2074(2) 0.0245(5) Uani 1 1 d
C8 C 0.4318(2) 0.84027(18) 1.2642(2) 0.0254(5) Uani 1 1 d
C9 C 0.3785(2) 0.8285(2) 1.0440(2) 0.0309(5) Uani 1 1 d
H9A H 0.328(2) 0.766(2) 0.997(3) 0.040(8) Uiso 1 1 d
H9B H 0.419(2) 0.850(2) 0.996(3) 0.033(7) Uiso 1 1 d
C10 C 0.2921(2) 0.97837(18) 1.2740(2) 0.0270(5) Uani 1 1 d
C11 C 0.3259(3) 0.9751(2) 1.4138(2) 0.0358(6) Uani 1 1 d
H11A H 0.383(3) 0.922(3) 1.451(3) 0.052(9) Uiso 1 1 d
H11B H 0.261(3) 0.956(2) 1.433(3) 0.038(8) Uiso 1 1 d
H11C H 0.352(3) 1.044(3) 1.450(3) 0.043(8) Uiso 1 1 d
C12 C 0.1658(3) 1.1258(2) 1.2696(3) 0.0406(7) Uani 1 1 d
H12A H 0.108(3) 1.165(3) 1.204(3) 0.055(10) Uiso 1 1 d
H12B H 0.224(3) 1.174(3) 1.319(3) 0.078(13) Uiso 1 1 d
H12C H 0.129(3) 1.093(3) 1.322(3) 0.053(9) Uiso 1 1 d
C13 C 0.5359(2) 0.7102(2) 1.1839(3) 0.0315(5) Uani 1 1 d
H13A H 0.576(2) 0.698(2) 1.267(3) 0.037(8) Uiso 1 1 d
H13B H 0.592(3) 0.733(3) 1.150(3) 0.057(10) Uiso 1 1 d
H13C H 0.498(3) 0.648(3) 1.148(3) 0.043(8) Uiso 1 1 d
C14 C -0.0246(3) 1.1811(3) 0.8154(3) 0.0470(7) Uani 1 1 d
H14A H -0.052(3) 1.250(3) 0.788(3) 0.056(10) Uiso 1 1 d
H14B H -0.074(3) 1.143(3) 0.851(3) 0.048(9) Uiso 1 1 d
H14C H -0.023(3) 1.138(3) 0.741(3) 0.055(10) Uiso 1 1 d
C15 C 0.2338(3) 0.8926(2) 0.6868(2) 0.0387(6) Uani 1 1 d
H15A H 0.242(3) 0.817(3) 0.703(3) 0.052(9) Uiso 1 1 d
C16 C 0.1309(2) 0.9497(2) 0.6311(2) 0.0350(6) Uani 1 1 d
H16A H 0.061(3) 0.921(3) 0.606(3) 0.052(9) Uiso 1 1 d
C17 C 0.1571(3) 1.0607(2) 0.6249(2) 0.0427(7) Uani 1 1 d
H17A H 0.105(3) 1.115(3) 0.595(3) 0.061(10) Uiso 1 1 d
C18 C 0.2752(3) 1.0711(3) 0.6788(3) 0.0526(9) Uani 1 1 d
H18A H 0.313(3) 1.136(3) 0.687(3) 0.073(12) Uiso 1 1 d
C19 C 0.3215(3) 0.9676(3) 0.7165(3) 0.0496(8) Uani 1 1 d
H19A H 0.397(3) 0.945(3) 0.758(3) 0.065(11) Uiso 1 1 d

loop_
_atom_site_aniso_label
_atom_site_aniso_U_11
_atom_site_aniso_U_22
_atom_site_aniso_U_33
_atom_site_aniso_U_23
_atom_site_aniso_U_13
_atom_site_aniso_U_12
Ru1 0.02225(10) 0.02748(10) 0.01560(9) -0.00041(7) 0.00636(7) -0.00160(7)
O1 0.0416(11) 0.0284(9) 0.0410(10) 0.0037(8) 0.0194(9) 0.0097(8)
O2 0.0426(11) 0.0418(10) 0.0202(8) 0.0058(7) 0.0091(8) 0.0054(8)
O3 0.0528(12) 0.0351(9) 0.0273(9) -0.0013(7) 0.0198(8) 0.0139(9)
N1 0.0291(10) 0.0274(10) 0.0199(9) 0.0006(8) 0.0077(8) 0.0030(8)
C1 0.0278(12) 0.0243(11) 0.0179(10) -0.0006(8) 0.0089(9) 0.0010(9)
C2 0.0301(13) 0.0234(11) 0.0200(10) -0.0013(8) 0.0113(9) -0.0035(9)
C3 0.0215(11) 0.0330(12) 0.0230(11) -0.0013(9) 0.0105(9) -0.0041(10)
C4 0.0356(14) 0.0251(11) 0.0234(11) 0.0012(9) 0.0154(10) 0.0022(10)
C5 0.0320(13) 0.0257(11) 0.0195(10) 0.0001(9) 0.0112(9) -0.0058(10)
C6 0.0239(12) 0.0329(12) 0.0161(10) -0.0023(9) 0.0076(9) -0.0049(9)
C7 0.0317(13) 0.0238(11) 0.0180(10) 0.0007(8) 0.0096(9) -0.0020(9)
C8 0.0299(12) 0.0253(11) 0.0220(11) 0.0000(9) 0.0109(9) -0.0052(9)
C9 0.0379(14) 0.0346(13) 0.0194(11) 0.0007(10) 0.0101(10) 0.0109(11)
C10 0.0342(13) 0.0249(11) 0.0233(11) -0.0009(9) 0.0126(10) -0.0047(9)
C11 0.0508(17) 0.0380(14) 0.0233(12) -0.0018(11) 0.0194(12) -0.0021(13)
C12 0.0434(17) 0.0375(15) 0.0460(17) -0.0148(13) 0.0226(15) 0.0019(13)
C13 0.0325(14) 0.0311(13) 0.0284(13) 0.0010(10) 0.0086(11) 0.0045(11)
C14 0.0366(17) 0.0445(17) 0.060(2) 0.0148(15) 0.0184(15) 0.0138(14)
C15 0.0519(18) 0.0439(16) 0.0233(12) -0.0021(11) 0.0178(12) 0.0092(13)
C16 0.0328(14) 0.0447(15) 0.0246(12) -0.0086(11) 0.0078(11) -0.0056(12)
C17 0.065(2) 0.0396(15) 0.0173(12) 0.0024(11) 0.0093(12) 0.0057(14)
C18 0.078(2) 0.064(2) 0.0266(14) -0.0152(14) 0.0314(16) -0.0370(19)
C19 0.0343(16) 0.095(3) 0.0224(13) -0.0115(15) 0.0147(12) -0.0015(17)

loop_
_atom_type_symbol
_atom_type_description
_atom_type_scat_dispersion_real
_atom_type_scat_dispersion_imag
_atom_type_scat_source
C C 0.0033 0.0016 'International Tables Vol C Tables 4.2.6.8 and 6.1.1.4'
H H 0.0000 0.0000 'International Tables Vol C Tables 4.2.6.8 and 6.1.1.4'
N N 0.0061 0.0033 'International Tables Vol C Tables 4.2.6.8 and 6.1.1.4'
O O 0.0106 0.0060 'International Tables Vol C Tables 4.2.6.8 and 6.1.1.4'
Ru Ru -1.2594 0.8363 'International Tables Vol C Tables 4.2.6.8 and 6.1.1.4'

loop_
_geom_angle_atom_site_label_1
_geom_angle_atom_site_label_2
_geom_angle_atom_site_label_3
_geom_angle
C5 Ru1 C6 38.01(9)
C5 Ru1 C3 67.81(9)
C6 Ru1 C3 79.00(9)
C5 Ru1 C4 37.86(9)
C6 Ru1 C4 68.03(9)
C3 Ru1 C4 37.88(8)
C5 Ru1 C2 78.35(8)
C6 Ru1 C2 64.18(9)
C3 Ru1 C2 37.80(9)
C4 Ru1 C2 67.55(9)
C5 Ru1 C19 124.22(11)
C6 Ru1 C19 103.44(10)
C3 Ru1 C19 163.02(13)
C4 Ru1 C19 158.51(12)
C2 Ru1 C19 127.97(12)
C5 Ru1 C16 158.98(10)
C6 Ru1 C16 161.94(10)
C3 Ru1 C16 111.41(10)
C4 Ru1 C16 129.31(10)
C2 Ru1 C16 114.54(10)
C19 Ru1 C16 62.24(11)
C5 Ru1 C15 158.63(11)
C6 Ru1 C15 124.47(10)
C3 Ru1 C15 128.26(11)
C4 Ru1 C15 163.15(11)
C2 Ru1 C15 106.07(10)
C19 Ru1 C15 36.94(12)
C16 Ru1 C15 37.48(10)
C5 Ru1 C18 109.54(10)
C6 Ru1 C18 113.88(11)
C3 Ru1 C18 156.62(13)
C4 Ru1 C18 126.52(12)
C2 Ru1 C18 165.06(12)
C19 Ru1 C18 37.09(14)
C16 Ru1 C18 62.23(11)
C15 Ru1 C18 61.94(12)
C5 Ru1 C17 124.22(10)
C6 Ru1 C17 147.98(11)
C3 Ru1 C17 123.69(11)
C4 Ru1 C17 114.31(10)
C2 Ru1 C17 147.71(11)
C19 Ru1 C17 62.03(13)
C16 Ru1 C17 37.35(11)
C15 Ru1 C17 62.21(11)
C18 Ru1 C17 37.11(12)
C4 O1 C14 115.3(2)
C10 O3 C12 120.3(2)
C8 N1 C9 114.78(19)
C8 N1 C13 124.1(2)
C9 N1 C13 120.68(19)
C2 C1 C6 99.78(17)
C2 C1 C7 121.93(19)
C6 C1 C7 115.98(18)
C2 C1 C9 107.46(19)
C6 C1 C9 109.1(2)
C7 C1 C9 102.19(18)
C3 C2 C1 123.2(2)
C3 C2 Ru1 70.49(13)
C1 C2 Ru1 94.05(14)
C3 C2 H2A 116.9(16)
C1 C2 H2A 116.7(16)
Ru1 C2 H2A 124.0(16)
C2 C3 C4 118.6(2)
C2 C3 Ru1 71.71(13)
C4 C3 Ru1 71.47(13)
C2 C3 H3A 120.5(16)
C4 C3 H3A 120.7(16)
Ru1 C3 H3A 123.3(17)
O1 C4 C5 118.2(2)
O1 C4 C3 124.0(2)
C5 C4 C3 117.8(2)
O1 C4 Ru1 129.38(16)
C5 C4 Ru1 70.22(13)
C3 C4 Ru1 70.65(13)
C4 C5 C6 119.5(2)
C4 C5 Ru1 71.92(13)
C6 C5 Ru1 71.41(13)
C4 C5 H5A 118.8(15)
C6 C5 H5A 121.2(15)
Ru1 C5 H5A 121.5(15)
C5 C6 C1 122.1(2)
C5 C6 Ru1 70.58(13)
C1 C6 Ru1 94.57(14)
C5 C6 H6A 119.1(15)
C1 C6 H6A 116.3(15)
Ru1 C6 H6A 121.1(14)
C10 C7 C8 124.2(2)
C10 C7 C1 127.0(2)
C8 C7 C1 108.72(18)
O2 C8 N1 123.2(2)
O2 C8 C7 129.7(2)
N1 C8 C7 107.09(19)
N1 C9 C1 105.79(18)
N1 C9 H9A 111.3(16)
C1 C9 H9A 111.4(16)
N1 C9 H9B 110.4(17)
C1 C9 H9B 111.4(17)
H9A C9 H9B 107(2)
C7 C10 O3 116.5(2)
C7 C10 C11 125.8(2)
O3 C10 C11 117.7(2)
C10 C11 H11A 111.1(19)
C10 C11 H11B 109.0(17)
H11A C11 H11B 109(3)
C10 C11 H11C 110.9(18)
H11A C11 H11C 109(3)
H11B C11 H11C 108(2)
O3 C12 H12A 106(2)
O3 C12 H12B 112(2)
H12A C12 H12B 111(3)
O3 C12 H12C 112.1(19)
H12A C12 H12C 106(3)
H12B C12 H12C 110(3)
N1 C13 H13A 110.4(18)
N1 C13 H13B 110.5(19)
H13A C13 H13B 104(3)
N1 C13 H13C 108.3(19)
H13A C13 H13C 109(3)
H13B C13 H13C 114(3)
O1 C14 H14A 106(2)
O1 C14 H14B 109.9(18)
H14A C14 H14B 111(3)
O1 C14 H14C 112.6(19)
H14A C14 H14C 109(3)
H14B C14 H14C 109(3)
C19 C15 C16 108.0(3)
C19 C15 Ru1 71.31(17)
C16 C15 Ru1 71.16(15)
C19 C15 H15A 126(2)
C16 C15 H15A 126(2)
Ru1 C15 H15A 121.9(19)
C15 C16 C17 107.6(3)
C15 C16 Ru1 71.36(15)
C17 C16 Ru1 72.02(15)
C15 C16 H16A 126(2)
C17 C16 H16A 126(2)
Ru1 C16 H16A 121(2)
C18 C17 C16 107.6(3)
C18 C17 Ru1 70.98(16)
C16 C17 Ru1 70.64(15)
C18 C17 H17A 128(2)
C16 C17 H17A 125(2)
Ru1 C17 H17A 121(2)
C19 C18 C17 108.2(3)
C19 C18 Ru1 71.11(17)
C17 C18 Ru1 71.92(16)
C19 C18 H18A 128(3)
C17 C18 H18A 124(2)
Ru1 C18 H18A 123(2)
C15 C19 C18 108.5(3)
C15 C19 Ru1 71.75(16)
C18 C19 Ru1 71.79(17)
C15 C19 H19A 120(2)
C18 C19 H19A 131(2)
Ru1 C19 H19A 120(2)

loop_
_geom_bond_atom_site_label_1
_geom_bond_atom_site_label_2
_geom_bond_distance
Ru1 C5 2.168(2)
Ru1 C6 2.178(2)
Ru1 C3 2.179(2)
Ru1 C4 2.190(2)
Ru1 C2 2.195(2)
Ru1 C19 2.200(3)
Ru1 C16 2.203(3)
Ru1 C15 2.206(3)
Ru1 C18 2.209(3)
Ru1 C17 2.221(3)
O1 C4 1.376(3)
O1 C14 1.429(4)
O2 C8 1.233(3)
O3 C10 1.365(3)
O3 C12 1.428(3)
N1 C8 1.357(3)
N1 C9 1.444(3)
N1 C13 1.448(3)
C1 C2 1.517(3)
C1 C6 1.521(3)
C1 C7 1.539(3)
C1 C9 1.550(3)
C2 C3 1.417(3)
C2 H2A 0.93(3)
C3 C4 1.418(3)
C3 H3A 0.88(3)
C4 C5 1.414(3)
C5 C6 1.415(3)
C5 H5A 0.94(2)
C6 H6A 0.96(3)
C7 C10 1.345(3)
C7 C8 1.489(3)
C9 H9A 1.02(3)
C9 H9B 0.92(3)
C10 C11 1.496(3)
C11 H11A 0.96(3)
C11 H11B 0.97(3)
C11 H11C 0.95(3)
C12 H12A 0.96(3)
C12 H12B 0.95(4)
C12 H12C 0.98(3)
C13 H13A 0.90(3)
C13 H13B 0.99(3)
C13 H13C 0.92(3)
C14 H14A 0.93(3)
C14 H14B 1.00(3)
C14 H14C 1.01(3)
C15 C19 1.396(5)
C15 C16 1.416(4)
C15 H15A 0.94(3)
C16 C17 1.417(4)
C16 H16A 0.90(3)
C17 C18 1.410(5)
C17 H17A 0.92(3)
C18 C19 1.402(5)
C18 H18A 0.92(4)
C19 H19A 0.95(4)

loop_
_geom_torsion_atom_site_label_1
_geom_torsion_atom_site_label_2
_geom_torsion_atom_site_label_3
_geom_torsion_atom_site_label_4
_geom_torsion
C6 C1 C2 C3 -45.8(3)
C7 C1 C2 C3 83.4(3)
C9 C1 C2 C3 -159.5(2)
C6 C1 C2 Ru1 23.50(16)
C7 C1 C2 Ru1 152.64(18)
C9 C1 C2 Ru1 -90.18(17)
C5 Ru1 C2 C3 68.69(14)
C6 Ru1 C2 C3 106.14(15)
C4 Ru1 C2 C3 30.60(14)
C19 Ru1 C2 C3 -166.74(15)
C16 Ru1 C2 C3 -93.79(15)
C15 Ru1 C2 C3 -132.86(15)
C18 Ru1 C2 C3 -167.8(4)
C17 Ru1 C2 C3 -69.8(2)
C5 Ru1 C2 C1 -55.20(13)
C6 Ru1 C2 C1 -17.75(13)
C3 Ru1 C2 C1 -123.89(19)
C4 Ru1 C2 C1 -93.29(14)
C19 Ru1 C2 C1 69.38(17)
C16 Ru1 C2 C1 142.32(14)
C15 Ru1 C2 C1 103.25(15)
C18 Ru1 C2 C1 68.3(4)
C17 Ru1 C2 C1 166.34(17)
C1 C2 C3 C4 26.0(3)
Ru1 C2 C3 C4 -55.85(19)
C1 C2 C3 Ru1 81.8(2)
C5 Ru1 C3 C2 -99.79(15)
C6 Ru1 C3 C2 -61.75(14)
C4 Ru1 C3 C2 -130.0(2)
C19 Ru1 C3 C2 38.3(4)
C16 Ru1 C3 C2 102.85(15)
C15 Ru1 C3 C2 63.78(18)
C18 Ru1 C3 C2 172.1(2)
C17 Ru1 C3 C2 142.95(15)
C5 Ru1 C3 C4 30.19(14)
C6 Ru1 C3 C4 68.23(14)
C2 Ru1 C3 C4 130.0(2)
C19 Ru1 C3 C4 168.3(3)
C16 Ru1 C3 C4 -127.17(15)
C15 Ru1 C3 C4 -166.24(14)
C18 Ru1 C3 C4 -57.9(3)
C17 Ru1 C3 C4 -87.07(17)
C14 O1 C4 C5 149.8(2)
C14 O1 C4 C3 -29.1(3)
C14 O1 C4 Ru1 63.1(3)
C2 C3 C4 O1 -179.0(2)
Ru1 C3 C4 O1 125.0(2)
C2 C3 C4 C5 2.2(3)
Ru1 C3 C4 C5 -53.80(18)
C2 C3 C4 Ru1 55.96(19)
C5 Ru1 C4 O1 110.7(3)
C6 Ru1 C4 O1 140.8(2)
C3 Ru1 C4 O1 -118.6(3)
C2 Ru1 C4 O1 -149.2(2)
C19 Ru1 C4 O1 70.7(4)
C16 Ru1 C4 O1 -45.1(3)
C15 Ru1 C4 O1 -78.5(4)
C18 Ru1 C4 O1 36.7(3)
C17 Ru1 C4 O1 -4.4(3)
C6 Ru1 C4 C5 30.08(13)
C3 Ru1 C4 C5 130.7(2)
C2 Ru1 C4 C5 100.12(15)
C19 Ru1 C4 C5 -40.0(3)
C16 Ru1 C4 C5 -155.85(15)
C15 Ru1 C4 C5 170.8(3)
C18 Ru1 C4 C5 -74.07(18)
C17 Ru1 C4 C5 -115.10(15)
C5 Ru1 C4 C3 -130.7(2)
C6 Ru1 C4 C3 -100.57(15)
C2 Ru1 C4 C3 -30.54(14)
C19 Ru1 C4 C3 -170.7(3)
C16 Ru1 C4 C3 73.49(18)
C15 Ru1 C4 C3 40.1(4)
C18 Ru1 C4 C3 155.27(16)
C17 Ru1 C4 C3 114.24(16)
O1 C4 C5 C6 179.8(2)
C3 C4 C5 C6 -1.3(3)
Ru1 C4 C5 C6 -55.26(19)
O1 C4 C5 Ru1 -124.9(2)
C3 C4 C5 Ru1 54.01(18)
C6 Ru1 C5 C4 -131.0(2)
C3 Ru1 C5 C4 -30.20(13)
C2 Ru1 C5 C4 -68.27(14)
C19 Ru1 C5 C4 163.45(16)
C16 Ru1 C5 C4 61.9(3)
C15 Ru1 C5 C4 -172.7(2)
C18 Ru1 C5 C4 124.91(17)
C17 Ru1 C5 C4 86.36(17)
C3 Ru1 C5 C6 100.79(15)
C4 Ru1 C5 C6 131.0(2)
C2 Ru1 C5 C6 62.72(14)
C19 Ru1 C5 C6 -65.56(19)
C16 Ru1 C5 C6 -167.1(3)
C15 Ru1 C5 C6 -41.7(3)
C18 Ru1 C5 C6 -104.09(17)
C17 Ru1 C5 C6 -142.65(16)
C4 C5 C6 C1 -27.5(3)
Ru1 C5 C6 C1 -83.03(19)
C4 C5 C6 Ru1 55.51(19)
C2 C1 C6 C5 46.2(3)
C7 C1 C6 C5 -86.7(3)
C9 C1 C6 C5 158.6(2)
C2 C1 C6 Ru1 -23.71(16)
C7 C1 C6 Ru1 -156.63(17)
C9 C1 C6 Ru1 88.73(17)
C3 Ru1 C6 C5 -67.91(14)
C4 Ru1 C6 C5 -29.97(13)
C2 Ru1 C6 C5 -104.76(15)
C19 Ru1 C6 C5 129.29(17)
C16 Ru1 C6 C5 165.0(3)
C15 Ru1 C6 C5 162.91(15)
C18 Ru1 C6 C5 91.58(17)
C17 Ru1 C6 C5 71.1(2)
C5 Ru1 C6 C1 122.5(2)
C3 Ru1 C6 C1 54.56(14)
C4 Ru1 C6 C1 92.50(15)
C2 Ru1 C6 C1 17.71(13)
C19 Ru1 C6 C1 -108.25(17)
C16 Ru1 C6 C1 -72.5(3)
C15 Ru1 C6 C1 -74.63(18)
C18 Ru1 C6 C1 -145.96(16)
C17 Ru1 C6 C1 -166.42(18)
C2 C1 C7 C10 -54.7(3)
C6 C1 C7 C10 67.1(3)
C9 C1 C7 C10 -174.4(2)
C2 C1 C7 C8 129.6(2)
C6 C1 C7 C8 -108.6(2)
C9 C1 C7 C8 9.9(2)
C9 N1 C8 O2 177.1(2)
C13 N1 C8 O2 4.8(4)
C9 N1 C8 C7 -3.9(3)
C13 N1 C8 C7 -176.2(2)
C10 C7 C8 O2 -1.3(4)
C1 C7 C8 O2 174.6(2)
C10 C7 C8 N1 179.8(2)
C1 C7 C8 N1 -4.3(3)
C8 N1 C9 C1 10.3(3)
C13 N1 C9 C1 -177.1(2)
C2 C1 C9 N1 -141.1(2)
C6 C1 C9 N1 111.6(2)
C7 C1 C9 N1 -11.7(3)
C8 C7 C10 O3 -179.9(2)
C1 C7 C10 O3 4.9(4)
C8 C7 C10 C11 -1.7(4)
C1 C7 C10 C11 -176.8(2)
C12 O3 C10 C7 -169.2(2)
C12 O3 C10 C11 12.4(4)
C5 Ru1 C15 C19 -33.9(4)
C6 Ru1 C15 C19 -63.6(2)
C3 Ru1 C15 C19 -167.92(18)
C4 Ru1 C15 C19 161.8(3)
C2 Ru1 C15 C19 -133.0(2)
C16 Ru1 C15 C19 117.4(3)
C18 Ru1 C15 C19 37.3(2)
C17 Ru1 C15 C19 79.6(2)
C5 Ru1 C15 C16 -151.3(2)
C6 Ru1 C15 C16 178.94(15)
C3 Ru1 C15 C16 74.7(2)
C4 Ru1 C15 C16 44.4(4)
C2 Ru1 C15 C16 109.55(17)
C19 Ru1 C15 C16 -117.4(3)
C18 Ru1 C15 C16 -80.1(2)
C17 Ru1 C15 C16 -37.86(18)
C19 C15 C16 C17 1.1(3)
Ru1 C15 C16 C17 63.30(18)
C19 C15 C16 Ru1 -62.16(18)
C5 Ru1 C16 C15 150.8(3)
C6 Ru1 C16 C15 -2.8(4)
C3 Ru1 C16 C15 -125.58(17)
C4 Ru1 C16 C15 -164.80(16)
C2 Ru1 C16 C15 -84.52(19)
C19 Ru1 C16 C15 37.07(19)
C18 Ru1 C16 C15 79.2(2)
C17 Ru1 C16 C15 116.5(3)
C5 Ru1 C16 C17 34.3(4)
C6 Ru1 C16 C17 -119.3(3)
C3 Ru1 C16 C17 117.93(18)
C4 Ru1 C16 C17 78.7(2)
C2 Ru1 C16 C17 158.99(17)
C19 Ru1 C16 C17 -79.4(2)
C15 Ru1 C16 C17 -116.5(3)
C18 Ru1 C16 C17 -37.3(2)
C15 C16 C17 C18 -1.1(3)
Ru1 C16 C17 C18 61.73(18)
C15 C16 C17 Ru1 -62.87(18)
C5 Ru1 C17 C18 76.8(2)
C6 Ru1 C17 C18 32.0(3)
C3 Ru1 C17 C18 161.31(18)
C4 Ru1 C17 C18 119.0(2)
C2 Ru1 C17 C18 -155.0(2)
C19 Ru1 C17 C18 -37.3(2)
C16 Ru1 C17 C18 -117.3(3)
C15 Ru1 C17 C18 -79.3(2)
C5 Ru1 C17 C16 -165.86(16)
C6 Ru1 C17 C16 149.34(18)
C3 Ru1 C17 C16 -81.34(19)
C4 Ru1 C17 C16 -123.63(17)
C2 Ru1 C17 C16 -37.6(3)
C19 Ru1 C17 C16 80.0(2)
C15 Ru1 C17 C16 38.00(17)
C18 Ru1 C17 C16 117.3(3)
C16 C17 C18 C19 0.7(3)
Ru1 C17 C18 C19 62.22(19)
C16 C17 C18 Ru1 -61.52(18)
C5 Ru1 C18 C19 121.33(18)
C6 Ru1 C18 C19 80.55(19)
C3 Ru1 C18 C19 -159.6(2)
C4 Ru1 C18 C19 160.11(17)
C2 Ru1 C18 C19 1.4(5)
C16 Ru1 C18 C19 -79.83(19)
C15 Ru1 C18 C19 -37.19(17)
C17 Ru1 C18 C19 -117.3(3)
C5 Ru1 C18 C17 -121.32(18)
C6 Ru1 C18 C17 -162.11(17)
C3 Ru1 C18 C17 -42.2(3)
C4 Ru1 C18 C17 -82.5(2)
C2 Ru1 C18 C17 118.7(4)
C19 Ru1 C18 C17 117.3(3)
C16 Ru1 C18 C17 37.51(17)
C15 Ru1 C18 C17 80.15(19)
C16 C15 C19 C18 -0.7(3)
Ru1 C15 C19 C18 -62.77(19)
C16 C15 C19 Ru1 62.06(18)
C17 C18 C19 C15 0.0(3)
Ru1 C18 C19 C15 62.74(19)
C17 C18 C19 Ru1 -62.74(19)
C5 Ru1 C19 C15 165.78(16)
C6 Ru1 C19 C15 130.59(18)
C3 Ru1 C19 C15 34.2(4)
C4 Ru1 C19 C15 -165.7(2)
C2 Ru1 C19 C15 63.0(2)
C16 Ru1 C19 C15 -37.62(17)
C18 Ru1 C19 C15 -117.4(3)
C17 Ru1 C19 C15 -80.08(19)
C5 Ru1 C19 C18 -76.8(2)
C6 Ru1 C19 C18 -111.97(18)
C3 Ru1 C19 C18 151.7(3)
C4 Ru1 C19 C18 -48.3(4)
C2 Ru1 C19 C18 -179.54(16)
C16 Ru1 C19 C18 79.82(19)
C15 Ru1 C19 C18 117.4(3)
C17 Ru1 C19 C18 37.36(17)
